data_4078573
loop_
_publ_author_name
'Xie, Liang'
'Hu, Hongfan'
'Cui, Chunming'

_publ_section_title
;
 Cyclopropanation and Isomerization Reactions of \b-Diketiminato Boron
 Complexes
;
_journal_issue 12
_journal_name_full Organometallics
_journal_page_first 4405
_journal_paper_doi 10.1021/om300337r
_journal_volume 31
_journal_year 2012
_chemical_formula_moiety 'C27 H36 B Cl N2'
_chemical_formula_sum 'C27 H36 B Cl N2'
_chemical_formula_weight 434.84
_chemical_name_systematic
; 
 ? 
;
_space_group_IT_number 60
_symmetry_cell_setting orthorhombic
_symmetry_space_group_name_Hall '-P 2n 2ab'
_symmetry_space_group_name_H-M 'P b c n'
_atom_sites_solution_hydrogens geom
_atom_sites_solution_primary direct
_atom_sites_solution_secondary difmap
_audit_creation_method SHELXL-97
_cell_angle_alpha 90.00
_cell_angle_beta 90.00
_cell_angle_gamma 90.00
_cell_formula_units_Z 4
_cell_length_a 13.048(4)
_cell_length_b 9.249(3)
_cell_length_c 20.362(6)
_cell_measurement_reflns_used 8578
_cell_measurement_temperature 113(2)
_cell_measurement_theta_max 27.9
_cell_measurement_theta_min 1.6
_cell_volume 2457.3(13)
_computing_cell_refinement 'CrystalClear-SM Expert 2.0 r2'
_computing_data_collection 'CrystalClear-SM Expert 2.0 r2 (Rigaku, 2009)'
_computing_data_reduction 'CrystalClear-SM Expert 2.0 r2'
_computing_molecular_graphics 'Bruker SHELXTL'
_computing_publication_material 'Bruker SHELXTL'
_computing_structure_refinement 'SHELXL-97 (Sheldrick, 1997)'
_computing_structure_solution 'SHELXS-97 (Sheldrick, 1990)'
_diffrn_ambient_temperature 113(2)
_diffrn_detector_area_resol_mean 14.6
_diffrn_measured_fraction_theta_full 1.000
_diffrn_measured_fraction_theta_max 1.000
_diffrn_measurement_device_type 'Rigaku Saturn 724CCD camera'
_diffrn_measurement_method \w
_diffrn_radiation_monochromator Multilayer
_diffrn_radiation_source 'Rotating Anode'
_diffrn_radiation_type MoK\a
_diffrn_radiation_wavelength 0.71073
_diffrn_reflns_av_R_equivalents 0.0434
_diffrn_reflns_av_sigmaI/netI 0.0251
_diffrn_reflns_limit_h_max 16
_diffrn_reflns_limit_h_min -16
_diffrn_reflns_limit_k_max 11
_diffrn_reflns_limit_k_min -10
_diffrn_reflns_limit_l_max 26
_diffrn_reflns_limit_l_min -26
_diffrn_reflns_number 21998
_diffrn_reflns_theta_full 27.00
_diffrn_reflns_theta_max 27.00
_diffrn_reflns_theta_min 2.00
_diffrn_standards_decay_% 0
_diffrn_standards_interval_count 0
_diffrn_standards_interval_time 0
_diffrn_standards_number 0
_exptl_absorpt_coefficient_mu 0.172
_exptl_absorpt_correction_T_max 0.9697
_exptl_absorpt_correction_T_min 0.9631
_exptl_absorpt_correction_type multi-scan
_exptl_absorpt_process_details Crystalclear
_exptl_crystal_colour colorless
_exptl_crystal_density_diffrn 1.175
_exptl_crystal_density_method 'not measured'
_exptl_crystal_description block
_exptl_crystal_F_000 936
_exptl_crystal_size_max 0.22
_exptl_crystal_size_mid 0.20
_exptl_crystal_size_min 0.18
_refine_diff_density_max 0.379
_refine_diff_density_min -0.339
_refine_diff_density_rms 0.059
_refine_ls_extinction_coef 0.0033(4)
_refine_ls_extinction_expression Fc^*^=kFc[1+0.001xFc^2^\l^3^/sin(2\q)]^-1/4^
_refine_ls_extinction_method SHELXL
_refine_ls_goodness_of_fit_ref 1.234
_refine_ls_hydrogen_treatment constr
_refine_ls_matrix_type full
_refine_ls_number_parameters 188
_refine_ls_number_reflns 2684
_refine_ls_number_restraints 53
_refine_ls_restrained_S_all 1.247
_refine_ls_R_factor_all 0.0905
_refine_ls_R_factor_gt 0.0874
_refine_ls_shift/su_max 0.000
_refine_ls_shift/su_mean 0.000
_refine_ls_structure_factor_coef Fsqd
_refine_ls_weighting_details 'calc w=1/[\s^2^(Fo^2^)+(0.0035P)^2^+6.3489P] where P=(Fo^2^+2Fc^2^)/3'
_refine_ls_weighting_scheme calc
_refine_ls_wR_factor_gt 0.1613
_refine_ls_wR_factor_ref 0.1625
_reflns_number_gt 2562
_reflns_number_total 2684
_reflns_threshold_expression >2sigma(I)
_cod_data_source_file om300337r_si_004.cif
_cod_data_source_block shelx
_cod_depositor_comments
;
The following automatic conversions were performed:

'_symmetry_cell_setting' value 'Orthorhombic' changed to
'orthorhombic' according to
/home/saulius/struct/CIF-dictionaries/cif_core.dic dictionary named
'cif_core.dic' version 2.4.1 from
2010-06-29.

'_exptl_absorpt_correction_type' value 'Multi-scan'
changed to 'multi-scan' according to
/home/saulius/struct/CIF-dictionaries/cif_core.dic dictionary named
'cif_core.dic' version 2.4.1 from 2010-06-29.

Automatic conversion script
Id: cif_fix_values 1891 2012-01-12 08:04:46Z andrius 
;
_cod_original_sg_symbol_H-M Pbcn
_cod_database_code 4078573

loop_
_symmetry_equiv_pos_as_xyz
'x, y, z'
'-x+1/2, -y+1/2, z+1/2'
'x+1/2, -y+1/2, -z'
'-x, y, -z+1/2'
'-x, -y, -z'
'x-1/2, y-1/2, -z-1/2'
'-x-1/2, y-1/2, z'
'x, -y, z-1/2'

loop_
_atom_site_label
_atom_site_type_symbol
_atom_site_fract_x
_atom_site_fract_y
_atom_site_fract_z
_atom_site_U_iso_or_equiv
_atom_site_adp_type
_atom_site_occupancy
_atom_site_symmetry_multiplicity
_atom_site_calc_flag
_atom_site_refinement_flags
Cl1 Cl 0.0000 0.39637(12) 0.2500 0.0379(3) Uani 1 2 d S
N1 N 0.0153(2) 0.1286(3) 0.31003(13) 0.0292(6) Uani 1 1 d .
B1 B 0.0000 0.2019(5) 0.2500 0.0281(10) Uani 1 2 d S
C1 C 0.0017(13) -0.0240(14) 0.3148(5) 0.037(4) Uani 0.50 1 d PD
C2 C 0.0245(5) -0.1159(8) 0.3762(3) 0.0325(15) Uani 0.50 1 d PDU
H2A H 0.0460 -0.0655 0.4151 0.039 Uiso 0.50 1 d PR
H2B H 0.0546 -0.2097 0.3703 0.039 Uiso 0.50 1 d PR
C3 C -0.0844(7) -0.0933(12) 0.3540(6) 0.033(3) Uani 0.50 1 d PD
C4 C -0.1480(10) 0.0026(15) 0.3988(8) 0.0455(13) Uani 0.50 1 d PDU
H4A H -0.1077 0.0820 0.4146 0.068 Uiso 0.50 1 d PR
H4B H -0.2049 0.0390 0.3738 0.068 Uiso 0.50 1 d PR
H4C H -0.1730 -0.0528 0.4353 0.068 Uiso 0.50 1 d PR
C5 C -0.1427(6) -0.2219(7) 0.3268(4) 0.0388(17) Uani 0.50 1 d PDU
H5A H -0.0977 -0.2785 0.2998 0.058 Uiso 0.50 1 d PR
H5B H -0.1676 -0.2802 0.3624 0.058 Uiso 0.50 1 d PR
H5C H -0.1995 -0.1885 0.3010 0.058 Uiso 0.50 1 d PR
C6 C 0.0320(4) -0.0929(6) 0.2512(4) 0.0278(14) Uani 0.50 1 d PD
H6A H 0.0589 -0.1896 0.2521 0.033 Uiso 0.50 1 d PR
C7 C 0.0205(12) -0.0273(12) 0.1926(5) 0.029(3) Uani 0.50 1 d PD
C8 C 0.0626(7) -0.0945(10) 0.1297(5) 0.028(3) Uani 0.50 1 d PD
C9 C -0.0200(6) -0.0942(11) 0.0748(4) 0.070(3) Uani 0.50 1 d PDU
H9A H -0.0406 0.0037 0.0663 0.105 Uiso 0.50 1 d PR
H9B H 0.0063 -0.1365 0.0352 0.105 Uiso 0.50 1 d PR
H9C H -0.0780 -0.1489 0.0898 0.105 Uiso 0.50 1 d PR
C10 C 0.0934(8) -0.2536(8) 0.1417(4) 0.066(3) Uani 0.50 1 d PDU
H10A H 0.1458 -0.2572 0.1748 0.099 Uiso 0.50 1 d PR
H10B H 0.0347 -0.3074 0.1563 0.099 Uiso 0.50 1 d PR
H10C H 0.1190 -0.2950 0.1017 0.099 Uiso 0.50 1 d PR
C11 C 0.1582(8) -0.0116(14) 0.1061(8) 0.0455(13) Uani 0.50 1 d PDU
H11A H 0.2108 -0.0120 0.1391 0.068 Uiso 0.50 1 d PR
H11B H 0.1836 -0.0565 0.0669 0.068 Uiso 0.50 1 d PR
H11C H 0.1385 0.0863 0.0967 0.068 Uiso 0.50 1 d PR
C12 C 0.0762(3) 0.1888(4) 0.36236(17) 0.0323(7) Uani 1 1 d .
C13 C 0.1793(3) 0.1445(4) 0.36767(19) 0.0428(9) Uani 1 1 d .
C14 C 0.2385(3) 0.1968(5) 0.4194(2) 0.0542(12) Uani 1 1 d .
H14A H 0.3071 0.1644 0.4246 0.065 Uiso 1 1 calc R
C15 C 0.1981(3) 0.2951(6) 0.4629(2) 0.0631(13) Uani 1 1 d .
H15A H 0.2388 0.3298 0.4982 0.076 Uiso 1 1 calc R
C16 C 0.0989(3) 0.3439(5) 0.4556(2) 0.0537(11) Uani 1 1 d .
H16A H 0.0731 0.4145 0.4852 0.064 Uiso 1 1 calc R
C17 C 0.0354(3) 0.2913(4) 0.40539(17) 0.0359(8) Uani 1 1 d .
C18 C 0.2271(3) 0.0440(5) 0.3184(2) 0.0580(13) Uani 1 1 d .
H18A H 0.3015 0.0417 0.3250 0.087 Uiso 1 1 calc R
H18B H 0.2120 0.0783 0.2739 0.087 Uiso 1 1 calc R
H18C H 0.1991 -0.0535 0.3241 0.087 Uiso 1 1 calc R
C19 C -0.0727(3) 0.3494(4) 0.40155(18) 0.0405(9) Uani 1 1 d .
H19A H -0.1108 0.2967 0.3677 0.061 Uiso 1 1 calc R
H19B H -0.0707 0.4524 0.3903 0.061 Uiso 1 1 calc R
H19C H -0.1066 0.3369 0.4441 0.061 Uiso 1 1 calc R

loop_
_atom_site_aniso_label
_atom_site_aniso_U_11
_atom_site_aniso_U_22
_atom_site_aniso_U_33
_atom_site_aniso_U_23
_atom_site_aniso_U_13
_atom_site_aniso_U_12
Cl1 0.0564(8) 0.0182(5) 0.0392(6) 0.000 -0.0134(6) 0.000
N1 0.0329(14) 0.0224(13) 0.0323(14) 0.0027(11) 0.0082(12) 0.0033(11)
B1 0.027(2) 0.018(2) 0.040(3) 0.000 0.001(2) 0.000
C1 0.048(7) 0.030(6) 0.032(5) -0.007(4) 0.009(5) -0.002(5)
C2 0.031(4) 0.032(3) 0.035(3) 0.006(3) 0.004(3) -0.001(3)
C3 0.035(5) 0.034(5) 0.031(6) -0.002(4) 0.006(4) 0.001(4)
C4 0.042(3) 0.052(3) 0.042(3) -0.003(5) 0.017(2) -0.010(5)
C5 0.037(4) 0.026(3) 0.054(4) 0.003(3) 0.010(3) -0.008(3)
C6 0.030(3) 0.017(2) 0.036(3) -0.003(3) 0.008(4) -0.001(2)
C7 0.049(7) 0.011(5) 0.028(5) -0.008(4) 0.012(4) 0.002(4)
C8 0.032(5) 0.023(4) 0.028(6) -0.010(3) 0.011(4) 0.005(4)
C9 0.054(5) 0.089(6) 0.066(5) -0.044(5) -0.011(4) 0.013(5)
C10 0.097(7) 0.044(5) 0.057(5) -0.003(4) 0.029(5) 0.019(5)
C11 0.042(3) 0.052(3) 0.042(3) -0.003(5) 0.017(2) -0.010(5)
C12 0.0335(17) 0.0282(17) 0.0353(17) 0.0100(14) 0.0032(14) 0.0004(14)
C13 0.0333(18) 0.045(2) 0.050(2) 0.0267(18) 0.0076(17) 0.0032(17)
C14 0.032(2) 0.064(3) 0.067(3) 0.035(2) -0.007(2) -0.005(2)
C15 0.052(3) 0.073(3) 0.065(3) 0.022(3) -0.024(2) -0.019(3)
C16 0.058(3) 0.057(3) 0.046(2) -0.002(2) -0.015(2) -0.005(2)
C17 0.0358(18) 0.0352(18) 0.0366(18) -0.0007(16) -0.0051(15) -0.0013(15)
C18 0.045(2) 0.061(3) 0.067(3) 0.035(2) 0.025(2) 0.023(2)
C19 0.040(2) 0.039(2) 0.042(2) -0.0118(17) 0.0011(16) 0.0073(17)

loop_
_atom_type_symbol
_atom_type_description
_atom_type_scat_dispersion_real
_atom_type_scat_dispersion_imag
_atom_type_scat_source
C C 0.0033 0.0016 'International Tables Vol C Tables 4.2.6.8 and 6.1.1.4'
H H 0.0000 0.0000 'International Tables Vol C Tables 4.2.6.8 and 6.1.1.4'
B B 0.0013 0.0007 'International Tables Vol C Tables 4.2.6.8 and 6.1.1.4'
Cl Cl 0.1484 0.1585 'International Tables Vol C Tables 4.2.6.8 and 6.1.1.4'
N N 0.0061 0.0033 'International Tables Vol C Tables 4.2.6.8 and 6.1.1.4'

loop_
_geom_angle_atom_site_label_1
_geom_angle_atom_site_label_2
_geom_angle_atom_site_label_3
_geom_angle
_geom_angle_site_symmetry_1
_geom_angle_site_symmetry_3
B1 N1 C1 121.1(5) . .
B1 N1 C12 122.2(3) . .
C1 N1 C12 113.6(6) . .
B1 N1 C7 112.5(5) . 4
C1 N1 C7 12.3(10) . 4
C12 N1 C7 124.3(5) . 4
N1 B1 N1 122.7(4) 4 .
N1 B1 Cl1 118.7(2) 4 .
N1 B1 Cl1 118.7(2) . .
C7 C1 N1 100(4) 4 .
C7 C1 C6 78(4) 4 .
N1 C1 C6 109.3(7) . .
C7 C1 C3 63(4) 4 .
N1 C1 C3 123.0(9) . .
C6 C1 C3 118.1(10) . .
C7 C1 C2 120(4) 4 .
N1 C1 C2 125.2(9) . .
C6 C1 C2 114.6(9) . .
C3 C1 C2 58.9(4) . .
C7 C1 C8 80(4) 4 4
N1 C1 C8 122.2(10) . 4
C6 C1 C8 126.5(11) . 4
C3 C1 C8 16.4(5) . 4
C2 C1 C8 44.0(5) . 4
C7 C1 C6 47(4) 4 4
N1 C1 C6 112.5(7) . 4
C6 C1 C6 31.8(5) . 4
C3 C1 C6 94.2(10) . 4
C2 C1 C6 122.1(9) . 4
C8 C1 C6 107.8(10) 4 4
C9 C2 C8 90.7(9) 4 4
C9 C2 C3 102.3(8) 4 .
C8 C2 C3 11.6(8) 4 .
C9 C2 C1 132.4(10) 4 .
C8 C2 C1 68.4(10) 4 .
C3 C2 C1 59.8(5) . .
C9 C2 C7 133.0(10) 4 4
C8 C2 C7 60.1(6) 4 4
C3 C2 C7 50.9(9) . 4
C1 C2 C7 9.5(10) . 4
C9 C2 C10 104.9(7) 4 4
C8 C2 C10 49.2(5) 4 4
C3 C2 C10 47.0(6) . 4
C1 C2 C10 93.1(7) . 4
C7 C2 C10 83.9(5) 4 4
C9 C2 H2A 27.7 4 .
C8 C2 H2A 106.9 4 .
C3 C2 H2A 117.2 . .
C1 C2 H2A 117.2 . .
C7 C2 H2A 122.6 4 .
C10 C2 H2A 132.5 4 .
C9 C2 H2B 108.9 4 .
C8 C2 H2B 122.9 4 .
C3 C2 H2B 118.3 . .
C1 C2 H2B 118.4 . .
C7 C2 H2B 117.8 4 .
C10 C2 H2B 73.8 4 .
H2A C2 H2B 114.9 . .
C8 C3 C7 98(3) 4 4
C8 C3 C11 91(3) 4 4
C7 C3 C11 122.7(11) 4 4
C8 C3 C10 89(3) 4 4
C7 C3 C10 121.3(11) 4 4
C11 C3 C10 115.4(12) 4 4
C8 C3 C2 32(2) 4 .
C7 C3 C2 72.7(9) 4 .
C11 C3 C2 121.6(9) 4 .
C10 C3 C2 85.3(8) 4 .
C8 C3 C5 126(3) 4 .
C7 C3 C5 113.1(9) 4 .
C11 C3 C5 106.1(9) 4 .
C10 C3 C5 37.0(5) 4 .
C2 C3 C5 118.3(8) . .
C8 C3 C4 85(3) 4 .
C7 C3 C4 118.5(12) 4 .
C11 C3 C4 7.9(9) 4 .
C10 C3 C4 120.2(10) 4 .
C2 C3 C4 114.6(9) . .
C5 C3 C4 113.8(7) . .
C8 C3 C1 86(3) 4 .
C7 C3 C1 12.0(10) 4 .
C11 C3 C1 123.9(12) 4 .
C10 C3 C1 120.5(9) 4 .
C2 C3 C1 61.3(5) . .
C5 C3 C1 120.6(9) . .
C4 C3 C1 118.2(8) . .
C8 C3 C9 3(3) 4 4
C7 C3 C9 95.0(8) 4 4
C11 C3 C9 92.8(8) 4 4
C10 C3 C9 90.4(7) 4 4
C2 C3 C9 30.0(4) . 4
C5 C3 C9 127.3(9) . 4
C4 C3 C9 86.5(9) . 4
C1 C3 C9 83.0(6) . 4
C11 C4 C3 72(5) 4 .
C11 C4 C8 85(5) 4 4
C3 C4 C8 16.4(6) . 4
C11 C4 H4A 167.7 4 .
C3 C4 H4A 110.5 . .
C8 C4 H4A 100.1 4 .
C11 C4 H4B 58.8 4 .
C3 C4 H4B 108.1 . .
C8 C4 H4B 124.3 4 .
H4A C4 H4B 109.5 . .
C11 C4 H4C 79.7 4 .
C3 C4 H4C 109.8 . .
C8 C4 H4C 103.1 4 .
H4A C4 H4C 109.5 . .
H4B C4 H4C 109.5 . .
C10 C5 C3 70.0(9) 4 .
C10 C5 C8 58.8(6) 4 4
C3 C5 C8 11.4(7) . 4
C10 C5 H5A 78.7 4 .
C3 C5 H5A 109.3 . .
C8 C5 H5A 106.4 4 .
C10 C5 H5B 63.2 4 .
C3 C5 H5B 109.6 . .
C8 C5 H5B 101.1 4 .
H5A C5 H5B 109.5 . .
C10 C5 H5C 170.9 4 .
C3 C5 H5C 109.5 . .
C8 C5 H5C 120.4 4 .
H5A C5 H5C 109.5 . .
H5B C5 H5C 109.5 . .
C6 C6 C7 80.5(12) 4 .
C6 C6 C7 65.2(10) 4 4
C7 C6 C7 116.9(8) . 4
C6 C6 C1 77.8(10) 4 .
C7 C6 C1 123.0(6) . .
C7 C6 C1 12.6(11) 4 .
C6 C6 C1 70.4(9) 4 4
C7 C6 C1 10.2(12) . 4
C7 C6 C1 112.0(8) 4 4
C1 C6 C1 120.0(8) . 4
C6 C6 H6A 111.5 4 .
C7 C6 H6A 118.4 . .
C7 C6 H6A 122.9 4 .
C1 C6 H6A 118.6 . .
C1 C6 H6A 120.1 4 .
C1 C7 C6 123(4) 4 .
C1 C7 C3 105(3) 4 4
C6 C7 C3 109.7(10) . 4
C1 C7 C6 89(4) 4 4
C6 C7 C6 34.3(5) . 4
C3 C7 C6 128.7(10) 4 4
C1 C7 N1 68(4) 4 4
C6 C7 N1 119.6(7) . 4
C3 C7 N1 125.0(10) 4 4
C6 C7 N1 106.1(8) 4 4
C1 C7 C8 88(3) 4 .
C6 C7 C8 121.3(8) . .
C3 C7 C8 16.5(6) 4 .
C6 C7 C8 130.9(8) 4 .
N1 C7 C8 117.9(7) 4 .
C1 C7 C2 51(3) 4 4
C6 C7 C2 122.9(9) . 4
C3 C7 C2 56.4(6) 4 4
C6 C7 C2 106.2(8) 4 4
N1 C7 C2 108.6(7) 4 4
C8 C7 C2 41.2(5) . 4
C3 C8 C2 136(3) 4 4
C3 C8 C7 66(3) 4 .
C2 C8 C7 78.7(7) 4 .
C3 C8 C11 72(3) 4 .
C2 C8 C11 147.8(9) 4 .
C7 C8 C11 110.5(7) . .
C3 C8 C4 78(3) 4 4
C2 C8 C4 140.1(10) 4 4
C7 C8 C4 109.7(12) . 4
C11 C8 C4 7.9(9) . 4
C3 C8 C10 75(2) 4 .
C2 C8 C10 96.2(8) 4 .
C7 C8 C10 110.4(6) . .
C11 C8 C10 108.2(7) . .
C4 C8 C10 115.2(10) 4 .
C3 C8 C1 78(3) 4 4
C2 C8 C1 67.6(9) 4 4
C7 C8 C1 12.2(10) . 4
C11 C8 C1 117.1(11) . 4
C4 C8 C1 114.8(10) 4 4
C10 C8 C1 115.2(9) . 4
C3 C8 C9 176(3) 4 .
C2 C8 C9 41.0(6) 4 .
C7 C8 C9 110.7(6) . .
C11 C8 C9 109.7(7) . .
C4 C8 C9 103.3(10) 4 .
C10 C8 C9 107.2(7) . .
C1 C8 C9 98.6(10) 4 .
C3 C8 C5 43(2) 4 4
C2 C8 C5 120.4(8) 4 4
C7 C8 C5 93.6(7) . 4
C11 C8 C5 90.5(7) . 4
C4 C8 C5 98.4(8) 4 4
C10 C8 C5 31.9(4) . 4
C1 C8 C5 103.3(7) 4 4
C9 C8 C5 139.1(7) . 4
C2 C9 C8 48.3(7) 4 .
C2 C9 C3 47.7(5) 4 4
C8 C9 C3 0.8(7) . 4
C2 C9 H9A 110.3 4 .
C8 C9 H9A 109.0 . .
C3 C9 H9A 108.6 4 .
C2 C9 H9B 139.6 4 .
C8 C9 H9B 110.8 . .
C3 C9 H9B 111.6 4 .
H9A C9 H9B 109.5 . .
C2 C9 H9C 62.7 4 .
C8 C9 H9C 108.5 . .
C3 C9 H9C 108.1 4 .
H9A C9 H9C 109.5 . .
H9B C9 H9C 109.5 . .
C5 C10 C3 73.0(8) 4 4
C5 C10 C8 89.4(8) 4 .
C3 C10 C8 16.5(6) 4 .
C5 C10 C2 116.0(8) 4 4
C3 C10 C2 47.7(4) 4 4
C8 C10 C2 34.6(5) . 4
C5 C10 H10A 19.9 4 .
C3 C10 H10A 92.8 4 .
C8 C10 H10A 109.2 . .
C2 C10 H10A 133.4 4 .
C5 C10 H10B 119.3 4 .
C3 C10 H10B 115.8 4 .
C8 C10 H10B 109.6 . .
C2 C10 H10B 77.1 4 .
H10A C10 H10B 109.5 . .
C5 C10 H10C 117.2 4 .
C3 C10 H10C 118.3 4 .
C8 C10 H10C 109.6 . .
C2 C10 H10C 111.2 4 .
H10A C10 H10C 109.5 . .
H10B C10 H10C 109.5 . .
C4 C11 C3 100(5) 4 4
C4 C11 C8 87(5) 4 .
C3 C11 C8 16.5(6) 4 .
C4 C11 H11A 141.3 4 .
C3 C11 H11A 94.7 4 .
C8 C11 H11A 111.1 . .
C4 C11 H11B 95.3 4 .
C3 C11 H11B 117.7 4 .
C8 C11 H11B 108.9 . .
H11A C11 H11B 109.5 . .
C4 C11 H11C 32.3 4 .
C3 C11 H11C 114.9 4 .
C8 C11 H11C 108.4 . .
H11A C11 H11C 109.5 . .
H11B C11 H11C 109.5 . .
C17 C12 C13 120.8(3) . .
C17 C12 N1 121.1(3) . .
C13 C12 N1 118.0(3) . .
C14 C13 C12 119.1(4) . .
C14 C13 C18 119.2(4) . .
C12 C13 C18 121.6(4) . .
C15 C14 C13 120.2(4) . .
C15 C14 H14A 119.9 . .
C13 C14 H14A 119.9 . .
C14 C15 C16 120.5(4) . .
C14 C15 H15A 119.7 . .
C16 C15 H15A 119.7 . .
C15 C16 C17 121.2(4) . .
C15 C16 H16A 119.4 . .
C17 C16 H16A 119.4 . .
C12 C17 C16 117.9(4) . .
C12 C17 C19 124.3(3) . .
C16 C17 C19 117.7(3) . .
C13 C18 H18A 109.5 . .
C13 C18 H18B 109.5 . .
H18A C18 H18B 109.5 . .
C13 C18 H18C 109.5 . .
H18A C18 H18C 109.5 . .
H18B C18 H18C 109.5 . .
C17 C19 H19A 109.5 . .
C17 C19 H19B 109.5 . .
H19A C19 H19B 109.5 . .
C17 C19 H19C 109.5 . .
H19A C19 H19C 109.5 . .
H19B C19 H19C 109.5 . .

loop_
_geom_bond_atom_site_label_1
_geom_bond_atom_site_label_2
_geom_bond_distance
_geom_bond_site_symmetry_2
Cl1 B1 1.799(5) .
N1 B1 1.412(3) .
N1 C1 1.426(13) .
N1 C12 1.440(4) .
N1 C7 1.517(11) 4
B1 N1 1.412(3) 4
C1 C7 0.33(3) 4
C1 C6 1.496(9) .
C1 C3 1.520(9) .
C1 C2 1.541(9) .
C1 C8 1.55(2) 4
C1 C6 1.552(15) 4
C2 C9 1.018(11) 4
C2 C8 1.159(13) 4
C2 C3 1.506(8) .
C2 C7 1.726(13) 4
C2 C10 2.030(11) 4
C2 H2A 0.9601 .
C2 H2B 0.9600 .
C3 C8 0.438(15) 4
C3 C7 1.40(2) 4
C3 C11 1.468(18) 4
C3 C10 1.490(15) 4
C3 C5 1.516(8) .
C3 C4 1.518(8) .
C3 C9 1.989(12) 4
C4 C11 0.21(2) 4
C4 C8 1.544(18) 4
C4 H4A 0.9600 .
C4 H4B 0.9600 .
C4 H4C 0.9600 .
C5 C10 0.954(11) 4
C5 C8 1.807(12) 4
C5 H5A 0.9600 .
C5 H5B 0.9600 .
C5 H5C 0.9600 .
C6 C6 0.836(11) 4
C6 C7 1.348(11) .
C6 C7 1.465(15) 4
C6 C1 1.552(15) 4
C6 H6A 0.9601 .
C7 C1 0.33(3) 4
C7 C3 1.40(2) 4
C7 C6 1.465(15) 4
C7 N1 1.517(11) 4
C7 C8 1.526(8) .
C7 C2 1.726(13) 4
C8 C3 0.438(15) 4
C8 C2 1.159(13) 4
C8 C11 1.541(8) .
C8 C4 1.544(18) 4
C8 C10 1.545(8) .
C8 C1 1.55(2) 4
C8 C9 1.552(8) .
C8 C5 1.807(12) 4
C9 C2 1.018(11) 4
C9 C3 1.989(12) 4
C9 H9A 0.9601 .
C9 H9B 0.9599 .
C9 H9C 0.9600 .
C10 C5 0.954(11) 4
C10 C3 1.490(15) 4
C10 C2 2.030(11) 4
C10 H10A 0.9601 .
C10 H10B 0.9600 .
C10 H10C 0.9599 .
C11 C4 0.21(2) 4
C11 C3 1.468(18) 4
C11 H11A 0.9600 .
C11 H11B 0.9601 .
C11 H11C 0.9600 .
C12 C17 1.396(5) .
C12 C13 1.410(5) .
C13 C14 1.393(6) .
C13 C18 1.504(6) .
C14 C15 1.375(7) .
C14 H14A 0.9500 .
C15 C16 1.378(6) .
C15 H15A 0.9500 .
C16 C17 1.404(5) .
C16 H16A 0.9500 .
C17 C19 1.512(5) .
C18 H18A 0.9800 .
C18 H18B 0.9800 .
C18 H18C 0.9800 .
C19 H19A 0.9800 .
C19 H19B 0.9800 .
C19 H19C 0.9800 .

loop_
_geom_torsion_atom_site_label_1
_geom_torsion_atom_site_label_2
_geom_torsion_atom_site_label_3
_geom_torsion_atom_site_label_4
_geom_torsion
_geom_torsion_site_symmetry_1
_geom_torsion_site_symmetry_4
C1 N1 B1 N1 -9.0(8) . 4
C12 N1 B1 N1 149.9(3) . 4
C7 N1 B1 N1 -18.8(6) 4 4
C1 N1 B1 Cl1 171.0(8) . .
C12 N1 B1 Cl1 -30.1(3) . .
C7 N1 B1 Cl1 161.2(6) 4 .
B1 N1 C1 C7 -48(4) . 4
C12 N1 C1 C7 152(4) . 4
B1 N1 C1 C6 33.1(13) . .
C12 N1 C1 C6 -127.5(8) . .
C7 N1 C1 C6 81(3) 4 .
B1 N1 C1 C3 -112.2(9) . .
C12 N1 C1 C3 87.2(13) . .
C7 N1 C1 C3 -64(4) 4 .
B1 N1 C1 C2 175.0(8) . .
C12 N1 C1 C2 14.4(14) . .
C7 N1 C1 C2 -137(5) 4 .
B1 N1 C1 C8 -131.6(9) . 4
C12 N1 C1 C8 67.8(14) . 4
C7 N1 C1 C8 -84(4) 4 4
B1 N1 C1 C6 -0.8(13) . 4
C12 N1 C1 C6 -161.4(7) . 4
C7 N1 C1 C6 47(3) 4 4
C7 C1 C2 C9 -98(5) 4 4
N1 C1 C2 C9 32(2) . 4
C6 C1 C2 C9 172.2(11) . 4
C3 C1 C2 C9 -78.6(12) . 4
C8 C1 C2 C9 -69.9(13) 4 4
C6 C1 C2 C9 -152.5(12) 4 4
C7 C1 C2 C8 -28(5) 4 4
N1 C1 C2 C8 102.0(14) . 4
C6 C1 C2 C8 -117.8(12) . 4
C3 C1 C2 C8 -8.7(8) . 4
C6 C1 C2 C8 -82.6(12) 4 4
C7 C1 C2 C3 -19(5) 4 .
N1 C1 C2 C3 110.7(13) . .
C6 C1 C2 C3 -109.1(12) . .
C8 C1 C2 C3 8.7(8) 4 .
C6 C1 C2 C3 -73.9(12) 4 .
N1 C1 C2 C7 130(6) . 4
C6 C1 C2 C7 -90(5) . 4
C3 C1 C2 C7 19(5) . 4
C8 C1 C2 C7 28(5) 4 4
C6 C1 C2 C7 -55(4) 4 4
C7 C1 C2 C10 16(5) 4 4
N1 C1 C2 C10 145.5(12) . 4
C6 C1 C2 C10 -74.3(10) . 4
C3 C1 C2 C10 34.8(6) . 4
C8 C1 C2 C10 43.5(6) 4 4
C6 C1 C2 C10 -39.0(12) 4 4
C9 C2 C3 C8 -3(4) 4 4
C1 C2 C3 C8 -136(4) . 4
C7 C2 C3 C8 -140(4) 4 4
C10 C2 C3 C8 95(4) 4 4
C9 C2 C3 C7 136.2(10) 4 4
C8 C2 C3 C7 140(4) 4 4
C1 C2 C3 C7 4.0(10) . 4
C10 C2 C3 C7 -124.8(10) 4 4
C9 C2 C3 C11 18.0(16) 4 4
C8 C2 C3 C11 22(3) 4 4
C1 C2 C3 C11 -114.2(14) . 4
C7 C2 C3 C11 -118.2(14) 4 4
C10 C2 C3 C11 117.0(16) 4 4
C9 C2 C3 C10 -99.0(9) 4 4
C8 C2 C3 C10 -95(4) 4 4
C1 C2 C3 C10 128.8(9) . 4
C7 C2 C3 C10 124.8(10) 4 4
C9 C2 C3 C5 -116.4(11) 4 .
C8 C2 C3 C5 -113(5) 4 .
C1 C2 C3 C5 111.4(11) . .
C7 C2 C3 C5 107.4(12) 4 .
C10 C2 C3 C5 -17.4(6) 4 .
C9 C2 C3 C4 22.2(13) 4 .
C8 C2 C3 C4 26(4) 4 .
C1 C2 C3 C4 -110.0(10) . .
C7 C2 C3 C4 -114.0(13) 4 .
C10 C2 C3 C4 121.2(13) 4 .
C9 C2 C3 C1 132.2(10) 4 .
C8 C2 C3 C1 136(4) 4 .
C7 C2 C3 C1 -4.0(10) 4 .
C10 C2 C3 C1 -128.8(9) 4 .
C8 C2 C3 C9 3(4) 4 4
C1 C2 C3 C9 -132.2(10) . 4
C7 C2 C3 C9 -136.2(10) 4 4
C10 C2 C3 C9 99.0(9) 4 4
C7 C1 C3 C8 -177(6) 4 4
N1 C1 C3 C8 -92(3) . 4
C6 C1 C3 C8 125(3) . 4
C2 C1 C3 C8 22(2) . 4
C6 C1 C3 C8 147(3) 4 4
N1 C1 C3 C7 84(5) . 4
C6 C1 C3 C7 -58(4) . 4
C2 C1 C3 C7 -161(5) . 4
C8 C1 C3 C7 177(6) 4 4
C6 C1 C3 C7 -36(4) 4 4
C7 C1 C3 C11 -88(4) 4 4
N1 C1 C3 C11 -3.7(19) . 4
C6 C1 C3 C11 -146.2(11) . 4
C2 C1 C3 C11 110.6(13) . 4
C8 C1 C3 C11 89(3) 4 4
C6 C1 C3 C11 -124.1(11) 4 4
C7 C1 C3 C10 97(5) 4 4
N1 C1 C3 C10 -178.7(9) . 4
C6 C1 C3 C10 38.9(16) . 4
C2 C1 C3 C10 -64.4(10) . 4
C8 C1 C3 C10 -86(3) 4 4
C6 C1 C3 C10 60.9(12) 4 4
C7 C1 C3 C2 161(5) 4 .
N1 C1 C3 C2 -114.3(12) . .
C6 C1 C3 C2 103.3(11) . .
C8 C1 C3 C2 -22(2) 4 .
C6 C1 C3 C2 125.3(9) 4 .
C7 C1 C3 C5 54(5) 4 .
N1 C1 C3 C5 138.1(10) . .
C6 C1 C3 C5 -4.4(16) . .
C2 C1 C3 C5 -107.6(10) . .
C8 C1 C3 C5 -130(3) 4 .
C6 C1 C3 C5 17.7(12) 4 .
C7 C1 C3 C4 -94(5) 4 .
N1 C1 C3 C4 -10.2(17) . .
C6 C1 C3 C4 -152.6(12) . .
C2 C1 C3 C4 104.1(11) . .
C8 C1 C3 C4 82(3) 4 .
C6 C1 C3 C4 -130.5(11) 4 .
C7 C1 C3 C9 -177(5) 4 4
N1 C1 C3 C9 -92.4(11) . 4
C6 C1 C3 C9 125.2(11) . 4
C2 C1 C3 C9 21.9(5) . 4
C8 C1 C3 C9 0(2) 4 4
C6 C1 C3 C9 147.2(8) 4 4
C8 C3 C4 C11 -140(11) 4 4
C7 C3 C4 C11 124(9) 4 4
C10 C3 C4 C11 -54(10) 4 4
C2 C3 C4 C11 -153(10) . 4
C5 C3 C4 C11 -13(10) . 4
C1 C3 C4 C11 138(10) . 4
C9 C3 C4 C11 -142(10) 4 4
C7 C3 C4 C8 -96(3) 4 4
C11 C3 C4 C8 140(11) 4 4
C10 C3 C4 C8 86(3) 4 4
C2 C3 C4 C8 -13(2) . 4
C5 C3 C4 C8 127(3) . 4
C1 C3 C4 C8 -83(2) . 4
C9 C3 C4 C8 -2(2) 4 4
C8 C3 C5 C10 -7(3) 4 4
C7 C3 C5 C10 111.8(13) 4 4
C11 C3 C5 C10 -111.0(14) 4 4
C2 C3 C5 C10 29.7(11) . 4
C4 C3 C5 C10 -109.2(14) . 4
C1 C3 C5 C10 101.3(12) . 4
C9 C3 C5 C10 -4.6(11) 4 4
C7 C3 C5 C8 119(4) 4 4
C11 C3 C5 C8 -104(4) 4 4
C10 C3 C5 C8 7(3) 4 4
C2 C3 C5 C8 37(3) . 4
C4 C3 C5 C8 -102(4) . 4
C1 C3 C5 C8 109(4) . 4
C9 C3 C5 C8 3(3) 4 4
C7 C1 C6 C6 -5(4) 4 4
N1 C1 C6 C6 -101.9(10) . 4
C3 C1 C6 C6 45.3(11) . 4
C2 C1 C6 C6 111.8(11) . 4
C8 C1 C6 C6 62.0(14) 4 4
C7 C1 C6 C7 65(4) 4 .
N1 C1 C6 C7 -31.9(19) . .
C3 C1 C6 C7 115.3(9) . .
C2 C1 C6 C7 -178.2(8) . .
C8 C1 C6 C7 132.0(9) 4 .
C6 C1 C6 C7 70.0(13) 4 .
N1 C1 C6 C7 -96(4) . 4
C3 C1 C6 C7 51(4) . 4
C2 C1 C6 C7 117(4) . 4
C8 C1 C6 C7 67(4) 4 4
C6 C1 C6 C7 5(4) 4 4
C7 C1 C6 C1 53(4) 4 4
N1 C1 C6 C1 -43.3(9) . 4
C3 C1 C6 C1 103.9(14) . 4
C2 C1 C6 C1 170.4(12) . 4
C8 C1 C6 C1 120.6(17) 4 4
C6 C1 C6 C1 58.6(7) 4 4
C6 C6 C7 C1 -7(5) 4 4
C7 C6 C7 C1 -63(5) 4 4
C1 C6 C7 C1 -76(4) . 4
C6 C6 C7 C3 -130.9(10) 4 4
C7 C6 C7 C3 173.3(11) 4 4
C1 C6 C7 C3 160.5(10) . 4
C1 C6 C7 C3 -124(5) 4 4
C7 C6 C7 C6 -55.8(7) 4 4
C1 C6 C7 C6 -68.6(11) . 4
C1 C6 C7 C6 7(5) 4 4
C6 C6 C7 N1 74.6(12) 4 4
C7 C6 C7 N1 18.7(11) 4 4
C1 C6 C7 N1 6(2) . 4
C1 C6 C7 N1 82(5) 4 4
C6 C6 C7 C8 -117.9(10) 4 .
C7 C6 C7 C8 -173.7(12) 4 .
C1 C6 C7 C8 173.5(8) . .
C1 C6 C7 C8 -111(5) 4 .
C6 C6 C7 C2 -68.9(11) 4 4
C7 C6 C7 C2 -124.7(14) 4 4
C1 C6 C7 C2 -137.5(7) . 4
C1 C6 C7 C2 -62(4) 4 4
C1 C7 C8 C3 -177(6) 4 4
C6 C7 C8 C3 -48(3) . 4
C6 C7 C8 C3 -89(3) 4 4
N1 C7 C8 C3 120(3) 4 4
C2 C7 C8 C3 -154(3) 4 4
C1 C7 C8 C2 -23(4) 4 4
C6 C7 C8 C2 105.7(12) . 4
C3 C7 C8 C2 154(3) 4 4
C6 C7 C8 C2 64.5(13) 4 4
N1 C7 C8 C2 -86.6(10) 4 4
C1 C7 C8 C11 125(4) 4 .
C6 C7 C8 C11 -106.5(11) . .
C3 C7 C8 C11 -58(2) 4 .
C6 C7 C8 C11 -147.7(12) 4 .
N1 C7 C8 C11 61.2(12) 4 .
C2 C7 C8 C11 147.8(10) 4 .
C1 C7 C8 C4 117(4) 4 4
C6 C7 C8 C4 -114.9(12) . 4
C3 C7 C8 C4 -67(3) 4 4
C6 C7 C8 C4 -156.1(13) 4 4
N1 C7 C8 C4 52.9(12) 4 4
C2 C7 C8 C4 139.5(10) 4 4
C1 C7 C8 C10 -115(4) 4 .
C6 C7 C8 C10 13.1(13) . .
C3 C7 C8 C10 61(2) 4 .
C6 C7 C8 C10 -28.1(14) 4 .
N1 C7 C8 C10 -179.1(10) 4 .
C2 C7 C8 C10 -92.5(8) 4 .
C6 C7 C8 C1 129(5) . 4
C3 C7 C8 C1 177(6) 4 4
C6 C7 C8 C1 87(4) 4 4
N1 C7 C8 C1 -64(4) 4 4
C2 C7 C8 C1 23(4) 4 4
C1 C7 C8 C9 3(4) 4 .
C6 C7 C8 C9 131.7(12) . .
C3 C7 C8 C9 180(3) 4 .
C6 C7 C8 C9 90.5(13) 4 .
N1 C7 C8 C9 -60.5(11) 4 .
C2 C7 C8 C9 26.1(7) 4 .
C1 C7 C8 C5 -143(4) 4 4
C6 C7 C8 C5 -14.7(11) . 4
C3 C7 C8 C5 34(2) 4 4
C6 C7 C8 C5 -55.9(12) 4 4
N1 C7 C8 C5 153.1(10) 4 4
C2 C7 C8 C5 -120.3(8) 4 4
C3 C8 C9 C2 -41(44) 4 4
C7 C8 C9 C2 -41.1(10) . 4
C11 C8 C9 C2 -163.3(11) . 4
C4 C8 C9 C2 -158.5(13) 4 4
C10 C8 C9 C2 79.4(10) . 4
C1 C8 C9 C2 -40.4(9) 4 4
C5 C8 C9 C2 81.5(13) 4 4
C7 C8 C9 C3 0(44) . 4
C1 C8 C9 C3 0(44) 4 4
C3 C8 C10 C5 -6(3) 4 4
C2 C8 C10 C5 -142.1(11) 4 4
C7 C8 C10 C5 -61.8(11) . 4
C11 C8 C10 C5 59.2(11) . 4
C4 C8 C10 C5 63.1(13) 4 4
C1 C8 C10 C5 -74.0(12) 4 4
C9 C8 C10 C5 177.5(10) . 4
C2 C8 C10 C3 -136(3) 4 4
C7 C8 C10 C3 -56(3) . 4
C11 C8 C10 C3 65(3) . 4
C4 C8 C10 C3 69(3) 4 4
C1 C8 C10 C3 -68(2) 4 4
C9 C8 C10 C3 -177(3) . 4
C5 C8 C10 C3 6(3) 4 4
C3 C8 C10 C2 136(3) 4 4
C7 C8 C10 C2 80.3(8) . 4
C11 C8 C10 C2 -158.7(11) . 4
C4 C8 C10 C2 -154.8(14) 4 4
C1 C8 C10 C2 68.1(11) 4 4
C9 C8 C10 C2 -40.4(6) . 4
C5 C8 C10 C2 142.1(11) 4 4
C3 C8 C11 C4 -141(11) 4 4
C2 C8 C11 C4 16(10) 4 4
C7 C8 C11 C4 -86(10) . 4
C10 C8 C11 C4 153(10) . 4
C1 C8 C11 C4 -75(10) 4 4
C9 C8 C11 C4 36(10) . 4
C2 C8 C11 C3 156(4) 4 4
C7 C8 C11 C3 54(3) . 4
C4 C8 C11 C3 141(11) 4 4
C10 C8 C11 C3 -67(3) . 4
C1 C8 C11 C3 66(2) 4 4
C9 C8 C11 C3 177(3) . 4
C5 C8 C11 C3 -40(3) 4 4
B1 N1 C12 C17 81.1(4) . .
C1 N1 C12 C17 -118.5(7) . .
C7 N1 C12 C17 -111.5(7) 4 .
B1 N1 C12 C13 -97.0(3) . .
C1 N1 C12 C13 63.4(7) . .
C7 N1 C12 C13 70.4(7) 4 .
C17 C12 C13 C14 4.4(5) . .
N1 C12 C13 C14 -177.5(3) . .
C17 C12 C13 C18 -174.7(3) . .
N1 C12 C13 C18 3.4(5) . .
C12 C13 C14 C15 -2.8(6) . .
C18 C13 C14 C15 176.3(4) . .
C13 C14 C15 C16 -0.5(6) . .
C14 C15 C16 C17 2.3(7) . .
C13 C12 C17 C16 -2.7(5) . .
N1 C12 C17 C16 179.3(3) . .
C13 C12 C17 C19 177.4(3) . .
N1 C12 C17 C19 -0.6(5) . .
C15 C16 C17 C12 -0.7(6) . .
C15 C16 C17 C19 179.3(4) . .
